data_4316258
loop_
_publ_author_name
'Florian Blasberg'
'Jan W. Bats'
'Michael Bolte'
'Hans-Wolfram Lerner'
'Matthias Wagner'

_publ_contact_author
;
      Dr. Michael Bolte
      Institut f\"ur Anorganische Chemie
      J. W. Goethe-Universit\"at
      Max-von-Laue-Str. 7
      60438 Frankfurt/Main
      Germany
;
_publ_contact_author_email bolte@chemie.uni-frankfurt.de
_publ_contact_author_fax '49 69 798 29239'
_publ_contact_author_phone '49 69 798 29136'
_publ_section_title
;
 Para-Quinone-Containing Bis(pyrazol-1-yl)methane Ligands: Coordination
 Behavior Toward CoII and a C-H Activation Reaction with CeIV
;
_journal_name_full 'Inorganic Chemistry'
_journal_page_first 7435
_journal_page_last 7445
_journal_paper_doi 10.1021/ic100754k
_journal_volume 49
_journal_year 2010
_chemical_formula_moiety 'C52 H78 Co N8 O4 Si2, 4/3 (C H2 Cl2)'
_chemical_formula_sum 'C53.33 H80.67 Cl2.67 Co N8 O4 Si2'
_chemical_formula_weight 1107.57
_chemical_name_systematic
; 
 ? 
;
_space_group_IT_number 2
_symmetry_cell_setting triclinic
_symmetry_space_group_name_Hall '-P 1'
_symmetry_space_group_name_H-M 'P -1'
_atom_sites_solution_hydrogens geom
_atom_sites_solution_primary direct
_atom_sites_solution_secondary difmap
_audit_creation_method SHELXL-97
_cell_angle_alpha 94.370(9)
_cell_angle_beta 93.364(9)
_cell_angle_gamma 104.378(11)
_cell_formula_units_Z 3
_cell_length_a 9.4947(10)
_cell_length_b 18.288(3)
_cell_length_c 26.640(5)
_cell_measurement_reflns_used 191
_cell_measurement_temperature 160(2)
_cell_measurement_theta_max 23
_cell_measurement_theta_min 3
_cell_volume 4453.4(12)
_computing_cell_refinement 'SMART (Siemens, 1995)'
_computing_data_collection 'SMART (Siemens, 1995)'
_computing_data_reduction 'SAINT (Siemens, 1995)'
_computing_publication_material 'SHELXL-97 (Sheldrick, 1997)'
_computing_structure_refinement 'SHELXL-97 (Sheldrick, 1997)'
_computing_structure_solution 'SHELXS-97 (Sheldrick, 1997)'
_diffrn_ambient_temperature 160(2)
_diffrn_measured_fraction_theta_full 0.991
_diffrn_measured_fraction_theta_max 0.947
_diffrn_measurement_device_type SIEMENS_SMART_1K_CCD
_diffrn_measurement_method \w
_diffrn_radiation_monochromator graphite
_diffrn_radiation_source 'normal-focus sealed tube'
_diffrn_radiation_type MoK\a
_diffrn_radiation_wavelength 0.71073
_diffrn_reflns_av_R_equivalents 0.0559
_diffrn_reflns_av_sigmaI/netI 0.0796
_diffrn_reflns_limit_h_max 13
_diffrn_reflns_limit_h_min -13
_diffrn_reflns_limit_k_max 25
_diffrn_reflns_limit_k_min -25
_diffrn_reflns_limit_l_max 36
_diffrn_reflns_limit_l_min -35
_diffrn_reflns_number 72853
_diffrn_reflns_theta_full 28.00
_diffrn_reflns_theta_max 30.00
_diffrn_reflns_theta_min 1.54
_diffrn_standards_decay_% 0.0
_diffrn_standards_interval_time 1200
_diffrn_standards_number 180
_exptl_absorpt_coefficient_mu 0.498
_exptl_absorpt_correction_T_max 0.86
_exptl_absorpt_correction_T_min 0.74
_exptl_absorpt_correction_type multi-scan
_exptl_absorpt_process_details 'SADABS (Sheldrick, 2000)'
_exptl_crystal_colour brown
_exptl_crystal_density_diffrn 1.239
_exptl_crystal_density_method 'not measured'
_exptl_crystal_description block
_exptl_crystal_F_000 1767
_exptl_crystal_size_max 0.72
_exptl_crystal_size_mid 0.60
_exptl_crystal_size_min 0.30
_refine_diff_density_max 2.457
_refine_diff_density_min -1.875
_refine_diff_density_rms 0.131
_refine_ls_extinction_method none
_refine_ls_goodness_of_fit_ref 1.392
_refine_ls_hydrogen_treatment constr
_refine_ls_matrix_type full
_refine_ls_number_parameters 959
_refine_ls_number_reflns 24618
_refine_ls_number_restraints 5
_refine_ls_restrained_S_all 1.393
_refine_ls_R_factor_all 0.1389
_refine_ls_R_factor_gt 0.0841
_refine_ls_shift/su_max 0.006
_refine_ls_shift/su_mean 0.000
_refine_ls_structure_factor_coef Fsqd
_refine_ls_weighting_details 'calc w=1/[\s^2^(Fo^2^)+(0.1000P)^2^] where P=(Fo^2^+2Fc^2^)/3'
_refine_ls_weighting_scheme calc
_refine_ls_wR_factor_gt 0.2320
_refine_ls_wR_factor_ref 0.2528
_reflns_number_gt 13883
_reflns_number_total 24618
_reflns_threshold_expression I>2\s(I)
_cod_data_source_file ic100754k_si_002_10.cif
_cod_data_source_block Co(L1)2
_cod_original_cell_volume 4453.4(11)
_cod_database_code 4316258

loop_
_symmetry_equiv_pos_as_xyz
'x, y, z'
'-x, -y, -z'

loop_
_atom_site_label
_atom_site_type_symbol
_atom_site_fract_x
_atom_site_fract_y
_atom_site_fract_z
_atom_site_U_iso_or_equiv
_atom_site_adp_type
_atom_site_occupancy
_atom_site_symmetry_multiplicity
_atom_site_calc_flag
_atom_site_refinement_flags
_atom_site_disorder_assembly
_atom_site_disorder_group
Co2 Co 0.5000 0.0000 0.5000 0.01244(14) Uani 1 2 d S . .
Si3 Si -0.12877(11) -0.34855(6) 0.61769(4) 0.0239(2) Uani 1 1 d . . .
N10 N 0.4538(3) 0.05458(16) 0.56866(9) 0.0174(6) Uani 1 1 d . . .
O5 O 0.2968(2) -0.06900(14) 0.49720(8) 0.0214(5) Uani 1 1 d . . .
C58 C 0.2553(3) -0.11623(18) 0.57832(11) 0.0137(6) Uani 1 1 d . . .
N9 N 0.4099(3) 0.01436(15) 0.60812(9) 0.0136(5) Uani 1 1 d . . .
C53 C 0.2152(3) -0.11287(19) 0.52612(11) 0.0152(7) Uani 1 1 d . . .
N12 N 0.5787(3) -0.07314(16) 0.54617(10) 0.0189(6) Uani 1 1 d . . .
C54 C 0.0757(3) -0.16067(19) 0.50598(11) 0.0165(7) Uani 1 1 d . . .
C60 C 0.3800(4) 0.0591(2) 0.64685(12) 0.0214(7) Uani 1 1 d . . .
H60A H 0.3481 0.0436 0.6784 0.026 Uiso 1 1 calc R . .
N11 N 0.5293(3) -0.08571(16) 0.59189(9) 0.0155(6) Uani 1 1 d . . .
O6 O -0.0582(2) -0.25551(13) 0.61895(8) 0.0197(5) Uani 1 1 d . . .
C57 C 0.1654(3) -0.16502(18) 0.60787(11) 0.0150(7) Uani 1 1 d . . .
H57A H 0.1955 -0.1664 0.6424 0.018 Uiso 1 1 calc R . .
C59 C 0.3944(3) -0.06808(18) 0.60681(11) 0.0148(6) Uani 1 1 d . . .
H59A H 0.3870 -0.0802 0.6427 0.018 Uiso 1 1 calc R . .
C61 C 0.4045(4) 0.1308(2) 0.63198(12) 0.0220(7) Uani 1 1 d . . .
H61A H 0.3924 0.1749 0.6507 0.026 Uiso 1 1 calc R . .
C62 C 0.4512(4) 0.1254(2) 0.58317(12) 0.0202(7) Uani 1 1 d . . .
H62A H 0.4775 0.1668 0.5632 0.024 Uiso 1 1 calc R . .
C67 C -0.1278(4) -0.2152(2) 0.43578(13) 0.0267(8) Uani 1 1 d . . .
H67A H -0.1236 -0.2667 0.4423 0.040 Uiso 1 1 calc R . .
H67B H -0.1556 -0.2141 0.3999 0.040 Uiso 1 1 calc R . .
H67C H -0.2001 -0.1999 0.4561 0.040 Uiso 1 1 calc R . .
C55 C -0.0110(3) -0.20785(19) 0.53740(12) 0.0168(7) Uani 1 1 d . . .
H55A H -0.1034 -0.2385 0.5239 0.020 Uiso 1 1 calc R . .
C63 C 0.6169(4) -0.1178(2) 0.61967(13) 0.0253(8) Uani 1 1 d . . .
H63A H 0.6046 -0.1314 0.6531 0.030 Uiso 1 1 calc R . .
C69 C 0.0111(4) -0.0798(2) 0.43907(14) 0.0304(9) Uani 1 1 d . . .
H69A H -0.0227 -0.0803 0.4035 0.046 Uiso 1 1 calc R . .
H69B H 0.1071 -0.0439 0.4461 0.046 Uiso 1 1 calc R . .
H69C H -0.0583 -0.0641 0.4607 0.046 Uiso 1 1 calc R . .
C66 C 0.0224(4) -0.1603(2) 0.44995(12) 0.0218(8) Uani 1 1 d . . .
C56 C 0.0327(3) -0.21150(18) 0.58737(12) 0.0156(7) Uani 1 1 d . . .
C65 C 0.6988(4) -0.0984(2) 0.54554(13) 0.0233(8) Uani 1 1 d . . .
H65A H 0.7577 -0.0970 0.5178 0.028 Uiso 1 1 calc R . .
C70 C 0.0221(5) -0.3980(2) 0.61709(17) 0.0402(10) Uani 1 1 d . . .
H70A H 0.0494 -0.3997 0.5814 0.048 Uiso 1 1 calc R . .
C68 C 0.1296(4) -0.1854(3) 0.41550(13) 0.0371(10) Uani 1 1 d . . .
H68A H 0.1365 -0.2364 0.4224 0.056 Uiso 1 1 calc R . .
H68B H 0.2261 -0.1498 0.4221 0.056 Uiso 1 1 calc R . .
H68C H 0.0946 -0.1860 0.3801 0.056 Uiso 1 1 calc R . .
C76 C -0.2285(4) -0.3566(2) 0.67683(14) 0.0316(9) Uani 1 1 d . . .
H76A H -0.2817 -0.4111 0.6769 0.038 Uiso 1 1 calc R . .
C64 C 0.7264(4) -0.1272(2) 0.59090(13) 0.0288(9) Uani 1 1 d . . .
H64A H 0.8046 -0.1487 0.5999 0.035 Uiso 1 1 calc R . .
C78 C -0.1297(5) -0.3353(3) 0.72623(15) 0.0440(11) Uani 1 1 d . . .
H78A H -0.1899 -0.3414 0.7550 0.066 Uiso 1 1 calc R . .
H78B H -0.0730 -0.2825 0.7273 0.066 Uiso 1 1 calc R . .
H78C H -0.0632 -0.3685 0.7278 0.066 Uiso 1 1 calc R . .
C75 C -0.1977(6) -0.4058(3) 0.51275(16) 0.0460(12) Uani 1 1 d . . .
H75A H -0.2748 -0.4231 0.4852 0.069 Uiso 1 1 calc R . .
H75B H -0.1508 -0.4467 0.5188 0.069 Uiso 1 1 calc R . .
H75C H -0.1250 -0.3617 0.5035 0.069 Uiso 1 1 calc R . .
C77 C -0.3445(5) -0.3113(3) 0.67691(17) 0.0434(11) Uani 1 1 d . . .
H77A H -0.3940 -0.3171 0.7082 0.065 Uiso 1 1 calc R . .
H77B H -0.4159 -0.3303 0.6478 0.065 Uiso 1 1 calc R . .
H77C H -0.2976 -0.2576 0.6748 0.065 Uiso 1 1 calc R . .
C72 C 0.1617(5) -0.3594(3) 0.6488(2) 0.0570(14) Uani 1 1 d . . .
H72A H 0.2323 -0.3901 0.6452 0.085 Uiso 1 1 calc R . .
H72B H 0.1412 -0.3539 0.6844 0.085 Uiso 1 1 calc R . .
H72C H 0.2022 -0.3093 0.6375 0.085 Uiso 1 1 calc R . .
C73 C -0.2638(5) -0.3838(2) 0.56049(14) 0.0345(10) Uani 1 1 d . . .
H73A H -0.3052 -0.3403 0.5528 0.041 Uiso 1 1 calc R . .
C71 C -0.0329(6) -0.4811(3) 0.6278(2) 0.0566(14) Uani 1 1 d . . .
H71A H 0.0479 -0.5056 0.6271 0.085 Uiso 1 1 calc R . .
H71B H -0.1103 -0.5074 0.6019 0.085 Uiso 1 1 calc R . .
H71C H -0.0714 -0.4834 0.6611 0.085 Uiso 1 1 calc R . .
C74 C -0.3951(5) -0.4493(3) 0.57006(18) 0.0553(14) Uani 1 1 d . . .
H74A H -0.4607 -0.4644 0.5392 0.083 Uiso 1 1 calc R . .
H74B H -0.4479 -0.4323 0.5973 0.083 Uiso 1 1 calc R . .
H74C H -0.3599 -0.4927 0.5798 0.083 Uiso 1 1 calc R . .
Co1 Co 0.84364(4) 0.01661(3) -0.162158(15) 0.01707(13) Uani 1 1 d . . .
Si1 Si 1.47053(11) 0.36790(6) -0.27523(4) 0.0239(2) Uani 1 1 d . . .
C32 C 0.5984(3) -0.1037(2) -0.08686(11) 0.0176(7) Uani 1 1 d . . .
C8 C 0.9707(4) -0.0422(2) -0.30757(12) 0.0208(7) Uani 1 1 d . . .
H8A H 1.0107 -0.0259 -0.3379 0.025 Uiso 1 1 calc R . .
C28 C 0.4224(4) -0.1436(2) -0.15977(12) 0.0197(7) Uani 1 1 d . . .
O2 O 1.4041(2) 0.27444(13) -0.27767(8) 0.0198(5) Uani 1 1 d . . .
O3 O 0.6340(2) -0.04214(15) -0.16336(8) 0.0269(6) Uani 1 1 d . . .
N6 N 0.8083(3) 0.07005(17) -0.09121(10) 0.0224(7) Uani 1 1 d . . .
N1 N 0.9348(3) 0.00224(16) -0.26997(9) 0.0170(6) Uani 1 1 d . . .
C11 C 0.7351(4) 0.1370(2) -0.28190(13) 0.0267(8) Uani 1 1 d . . .
H11A H 0.7466 0.1488 -0.3158 0.032 Uiso 1 1 calc R . .
O1 O 1.0511(3) 0.07852(15) -0.16087(8) 0.0288(6) Uani 1 1 d . . .
C10 C 0.8835(4) -0.1097(2) -0.24681(13) 0.0228(8) Uani 1 1 d . . .
H10A H 0.8521 -0.1515 -0.2275 0.027 Uiso 1 1 calc R . .
N4 N 0.7733(3) 0.09434(17) -0.20711(10) 0.0212(6) Uani 1 1 d . . .
C3 C 1.3564(4) 0.2227(2) -0.19707(12) 0.0199(7) Uani 1 1 d . . .
H3A H 1.4478 0.2537 -0.1828 0.024 Uiso 1 1 calc R . .
C40 C 0.3682(4) -0.1378(2) -0.21498(12) 0.0254(8) Uani 1 1 d . . .
C38 C 0.7362(4) 0.1421(2) -0.03069(13) 0.0265(8) Uani 1 1 d . . .
H38A H 0.7183 0.1849 -0.0123 0.032 Uiso 1 1 calc R . .
N7 N 0.8695(3) -0.07304(17) -0.07169(10) 0.0206(6) Uani 1 1 d . . .
C39 C 0.8001(4) 0.1399(2) -0.07640(13) 0.0244(8) Uani 1 1 d . . .
H39A H 0.8334 0.1828 -0.0946 0.029 Uiso 1 1 calc R . .
N3 N 0.8203(3) 0.10410(16) -0.25378(10) 0.0176(6) Uani 1 1 d . . .
N8 N 0.9155(3) -0.06185(17) -0.11857(10) 0.0224(7) Uani 1 1 d . . .
C31 C 0.5183(4) -0.1622(2) -0.06150(12) 0.0201(7) Uani 1 1 d . . .
H31A H 0.5498 -0.1681 -0.0279 0.024 Uiso 1 1 calc R . .
C30 C 0.3948(4) -0.2111(2) -0.08474(12) 0.0201(7) Uani 1 1 d . . .
N2 N 0.8804(3) -0.03832(17) -0.23226(10) 0.0203(6) Uani 1 1 d . . .
C13 C 0.6563(4) 0.1220(2) -0.20643(13) 0.0238(8) Uani 1 1 d . . .
H13A H 0.5991 0.1226 -0.1784 0.029 Uiso 1 1 calc R . .
C43 C 0.3461(4) -0.0582(2) -0.22184(15) 0.0387(11) Uani 1 1 d . . .
H43A H 0.2748 -0.0476 -0.1990 0.058 Uiso 1 1 calc R . .
H43B H 0.3101 -0.0564 -0.2568 0.058 Uiso 1 1 calc R . .
H43C H 0.4392 -0.0202 -0.2140 0.058 Uiso 1 1 calc R . .
C24 C 1.3167(5) 0.4154(2) -0.27618(18) 0.0408(11) Uani 1 1 d . . .
H24A H 1.2799 0.4129 -0.2418 0.049 Uiso 1 1 calc R . .
C36 C 1.0247(4) -0.0950(2) -0.12226(13) 0.0264(8) Uani 1 1 d . . .
H36A H 1.0803 -0.0950 -0.1508 0.032 Uiso 1 1 calc R . .
C1 C 1.1327(4) 0.1253(2) -0.18805(12) 0.0202(7) Uani 1 1 d . . .
C12 C 0.6282(4) 0.1502(2) -0.25234(14) 0.0315(9) Uani 1 1 d . . .
H12A H 0.5521 0.1733 -0.2612 0.038 Uiso 1 1 calc R . .
C17 C 1.4678(4) 0.2275(2) -0.09537(13) 0.0316(9) Uani 1 1 d . . .
H17A H 1.5430 0.2164 -0.1162 0.047 Uiso 1 1 calc R . .
H17B H 1.4952 0.2238 -0.0598 0.047 Uiso 1 1 calc R . .
H17C H 1.4587 0.2790 -0.0997 0.047 Uiso 1 1 calc R . .
C16 C 1.2095(5) 0.1918(3) -0.07680(14) 0.0518(14) Uani 1 1 d . . .
H16A H 1.1987 0.2424 -0.0830 0.078 Uiso 1 1 calc R . .
H16B H 1.2441 0.1919 -0.0414 0.078 Uiso 1 1 calc R . .
H16C H 1.1150 0.1547 -0.0840 0.078 Uiso 1 1 calc R . .
C20 C 1.4806(6) 0.3568(3) -0.38350(17) 0.0531(13) Uani 1 1 d . . .
H20A H 1.5430 0.3642 -0.4117 0.080 Uiso 1 1 calc R . .
H20B H 1.4116 0.3886 -0.3857 0.080 Uiso 1 1 calc R . .
H20C H 1.4266 0.3034 -0.3851 0.080 Uiso 1 1 calc R . .
C18 C 1.5759(4) 0.3790(2) -0.33312(15) 0.0333(9) Uani 1 1 d . . .
H18A H 1.6273 0.4339 -0.3325 0.040 Uiso 1 1 calc R . .
C33 C 0.7353(3) -0.0546(2) -0.05724(12) 0.0188(7) Uani 1 1 d . . .
H33A H 0.7261 -0.0677 -0.0216 0.023 Uiso 1 1 calc R . .
C25 C 1.1850(6) 0.3759(3) -0.3137(3) 0.078(2) Uani 1 1 d . . .
H25A H 1.1094 0.4037 -0.3114 0.117 Uiso 1 1 calc R . .
H25B H 1.1457 0.3238 -0.3054 0.117 Uiso 1 1 calc R . .
H25C H 1.2162 0.3750 -0.3481 0.117 Uiso 1 1 calc R . .
C35 C 1.0471(4) -0.1298(2) -0.07868(14) 0.0310(9) Uani 1 1 d . . .
H35A H 1.1168 -0.1580 -0.0722 0.037 Uiso 1 1 calc R . .
N5 N 0.7507(3) 0.02674(16) -0.05492(9) 0.0184(6) Uani 1 1 d . . .
C27 C 0.5567(3) -0.0939(2) -0.13769(12) 0.0197(7) Uani 1 1 d . . .
C37 C 0.7053(4) 0.0694(2) -0.01821(12) 0.0220(8) Uani 1 1 d . . .
H37A H 0.6600 0.0515 0.0109 0.026 Uiso 1 1 calc R . .
C7 C 0.9532(3) 0.08422(19) -0.26857(11) 0.0164(7) Uani 1 1 d . . .
H7A H 0.9612 0.0961 -0.3045 0.020 Uiso 1 1 calc R . .
C2 C 1.2708(3) 0.1735(2) -0.16723(12) 0.0201(7) Uani 1 1 d . . .
C5 C 1.1820(3) 0.18289(19) -0.26832(12) 0.0171(7) Uani 1 1 d . . .
H5A H 1.1518 0.1862 -0.3025 0.021 Uiso 1 1 calc R . .
C4 C 1.3128(3) 0.22844(19) -0.24740(12) 0.0156(7) Uani 1 1 d . . .
C14 C 1.3216(4) 0.1704(2) -0.11166(12) 0.0274(9) Uani 1 1 d . . .
C42 C 0.4797(4) -0.1552(3) -0.25060(13) 0.0427(12) Uani 1 1 d . . .
H42A H 0.4931 -0.2058 -0.2460 0.064 Uiso 1 1 calc R . .
H42B H 0.5731 -0.1174 -0.2428 0.064 Uiso 1 1 calc R . .
H42C H 0.4440 -0.1536 -0.2857 0.064 Uiso 1 1 calc R . .
C6 C 1.0930(3) 0.13185(19) -0.24015(11) 0.0162(7) Uani 1 1 d . . .
C9 C 0.9390(4) -0.1146(2) -0.29398(13) 0.0232(8) Uani 1 1 d . . .
H9A H 0.9519 -0.1586 -0.3125 0.028 Uiso 1 1 calc R . .
C41 C 0.2231(4) -0.1950(2) -0.23083(13) 0.0301(9) Uani 1 1 d . . .
H41A H 0.2334 -0.2463 -0.2270 0.045 Uiso 1 1 calc R . .
H41B H 0.1941 -0.1909 -0.2662 0.045 Uiso 1 1 calc R . .
H41C H 0.1485 -0.1846 -0.2095 0.045 Uiso 1 1 calc R . .
C34 C 0.9463(4) -0.1146(2) -0.04716(14) 0.0289(9) Uani 1 1 d . . .
H34A H 0.9330 -0.1303 -0.0142 0.035 Uiso 1 1 calc R . .
C19 C 1.6939(5) 0.3346(3) -0.33131(19) 0.0500(12) Uani 1 1 d . . .
H19A H 1.7478 0.3415 -0.3616 0.075 Uiso 1 1 calc R . .
H19B H 1.6477 0.2807 -0.3300 0.075 Uiso 1 1 calc R . .
H19C H 1.7613 0.3535 -0.3012 0.075 Uiso 1 1 calc R . .
C26 C 1.3677(6) 0.4994(3) -0.2839(2) 0.0572(14) Uani 1 1 d . . .
H26A H 1.2843 0.5220 -0.2837 0.086 Uiso 1 1 calc R . .
H26B H 1.4109 0.5051 -0.3163 0.086 Uiso 1 1 calc R . .
H26C H 1.4408 0.5251 -0.2565 0.086 Uiso 1 1 calc R . .
C51 C 0.2807(18) -0.4788(10) -0.0067(7) 0.138(7) Uiso 0.606(14) 1 d P A 1
H51A H 0.2612 -0.4893 0.0281 0.180 Uiso 0.606(14) 1 calc PR A 1
H51B H 0.3788 -0.4836 -0.0130 0.180 Uiso 0.606(14) 1 calc PR A 1
H51C H 0.2086 -0.5152 -0.0302 0.180 Uiso 0.606(14) 1 calc PR A 1
C51' C 0.277(2) -0.4995(9) -0.0362(8) 0.090(6) Uiso 0.394(14) 1 d PD A 2
H51D H 0.2331 -0.5327 -0.0110 0.117 Uiso 0.394(14) 1 calc PR A 2
H51E H 0.3834 -0.4877 -0.0307 0.117 Uiso 0.394(14) 1 calc PR A 2
H51F H 0.2459 -0.5251 -0.0701 0.117 Uiso 0.394(14) 1 calc PR A 2
C29 C 0.3455(4) -0.1999(2) -0.13252(12) 0.0209(7) Uani 1 1 d . . .
H29A H 0.2556 -0.2319 -0.1473 0.025 Uiso 1 1 calc R . .
C15 C 1.3388(4) 0.0906(2) -0.10214(14) 0.0381(11) Uani 1 1 d . . .
H15A H 1.4091 0.0771 -0.1243 0.057 Uiso 1 1 calc R . .
H15B H 1.2443 0.0535 -0.1093 0.057 Uiso 1 1 calc R . .
H15C H 1.3740 0.0906 -0.0668 0.057 Uiso 1 1 calc R . .
O4 O 0.3207(3) -0.27130(14) -0.05927(9) 0.0279(6) Uani 1 1 d . A .
C21 C 1.5968(4) 0.4041(2) -0.21612(15) 0.0354(10) Uani 1 1 d . . .
H21A H 1.6422 0.3621 -0.2081 0.042 Uiso 1 1 calc R . .
C22 C 1.5202(6) 0.4216(3) -0.17004(18) 0.0566(14) Uani 1 1 d . . .
H22A H 1.5923 0.4400 -0.1411 0.085 Uiso 1 1 calc R . .
H22B H 1.4498 0.3755 -0.1625 0.085 Uiso 1 1 calc R . .
H22C H 1.4690 0.4606 -0.1768 0.085 Uiso 1 1 calc R . .
C52' C 0.258(3) -0.3844(12) 0.0215(6) 0.124(9) Uiso 0.394(14) 1 d PD A 2
H52D H 0.2142 -0.4185 0.0461 0.161 Uiso 0.394(14) 1 calc PR A 2
H52E H 0.2171 -0.3403 0.0225 0.161 Uiso 0.394(14) 1 calc PR A 2
H52F H 0.3641 -0.3675 0.0298 0.161 Uiso 0.394(14) 1 calc PR A 2
C52 C 0.1250(15) -0.3908(8) 0.0027(6) 0.121(6) Uiso 0.606(14) 1 d PD A 1
H52A H 0.1075 -0.4105 0.0356 0.157 Uiso 0.606(14) 1 calc PR A 1
H52B H 0.0455 -0.4178 -0.0222 0.157 Uiso 0.606(14) 1 calc PR A 1
H52C H 0.1292 -0.3365 0.0055 0.157 Uiso 0.606(14) 1 calc PR A 1
C23 C 1.7238(5) 0.4727(3) -0.2232(2) 0.0589(15) Uani 1 1 d . . .
H23A H 1.7849 0.4886 -0.1914 0.088 Uiso 1 1 calc R . .
H23B H 1.6846 0.5147 -0.2333 0.088 Uiso 1 1 calc R . .
H23C H 1.7826 0.4586 -0.2495 0.088 Uiso 1 1 calc R . .
Si2 Si 0.30959(16) -0.36171(7) -0.07830(6) 0.0511(4) Uani 1 1 d D . .
Cl1 Cl 0.8056(2) 0.37580(10) 0.51925(7) 0.1064(7) Uani 1 1 d . . .
Cl2 Cl 0.5414(2) 0.28076(16) 0.46997(12) 0.1526(11) Uani 1 1 d . . .
Cl3 Cl 0.0479(4) -0.32048(17) 0.22191(15) 0.1924(16) Uani 1 1 d . . .
Cl4 Cl 0.0624(7) -0.33155(17) 0.12048(15) 0.345(4) Uani 1 1 d . . .
C45 C 0.5414(8) -0.3447(4) -0.1459(3) 0.105(3) Uani 1 1 d . . .
H45A H 0.6362 -0.3544 -0.1520 0.157 Uiso 1 1 calc R A .
H45B H 0.5499 -0.2901 -0.1442 0.157 Uiso 1 1 calc R . .
H45C H 0.4693 -0.3706 -0.1735 0.157 Uiso 1 1 calc R . .
C79 C 0.7144(6) 0.2916(4) 0.4853(3) 0.080(2) Uani 1 1 d . . .
H79A H 0.7632 0.2867 0.4538 0.096 Uiso 1 1 calc R . .
H79B H 0.7251 0.2495 0.5052 0.096 Uiso 1 1 calc R . .
C47 C 0.1736(6) -0.3928(3) -0.1376(2) 0.0655(16) Uani 1 1 d . A .
H47A H 0.2197 -0.3609 -0.1640 0.079 Uiso 1 1 calc R . .
C49 C 0.0304(6) -0.3701(4) -0.1299(3) 0.0787(19) Uani 1 1 d . . .
H49A H -0.0356 -0.3861 -0.1607 0.118 Uiso 1 1 calc R A .
H49B H 0.0511 -0.3149 -0.1228 0.118 Uiso 1 1 calc R . .
H49C H -0.0156 -0.3948 -0.1015 0.118 Uiso 1 1 calc R . .
C44 C 0.4921(6) -0.3748(3) -0.0955(3) 0.0724(18) Uani 1 1 d . A .
H44A H 0.4790 -0.4309 -0.1007 0.087 Uiso 1 1 calc R . .
C48 C 0.1546(8) -0.4707(4) -0.1590(3) 0.105(3) Uani 1 1 d . . .
H48A H 0.0847 -0.4811 -0.1888 0.158 Uiso 1 1 calc R A .
H48B H 0.1178 -0.5055 -0.1338 0.158 Uiso 1 1 calc R . .
H48C H 0.2486 -0.4778 -0.1688 0.158 Uiso 1 1 calc R . .
C46 C 0.6156(8) -0.3465(4) -0.0532(3) 0.114(3) Uani 1 1 d . . .
H46A H 0.7060 -0.3562 -0.0647 0.148 Uiso 1 1 calc R A .
H46B H 0.5895 -0.3732 -0.0233 0.148 Uiso 1 1 calc R . .
H46C H 0.6299 -0.2919 -0.0448 0.148 Uiso 1 1 calc R . .
C80 C -0.0317(10) -0.2992(4) 0.1708(2) 0.105(3) Uani 1 1 d . . .
H80A H -0.0210 -0.2438 0.1717 0.125 Uiso 1 1 calc R . .
H80B H -0.1368 -0.3255 0.1670 0.125 Uiso 1 1 calc R . .
C50 C 0.2710(16) -0.4028(10) -0.0142(5) 0.117(5) Uiso 0.606(14) 1 d PD A 1
H50A H 0.3472 -0.3692 0.0107 0.140 Uiso 0.606(14) 1 calc PR A 1
C50' C 0.2274(17) -0.4260(7) -0.0309(5) 0.063(5) Uiso 0.394(14) 1 d PD A 2
H50B H 0.1192 -0.4398 -0.0389 0.075 Uiso 0.394(14) 1 calc PR A 2

loop_
_atom_site_aniso_label
_atom_site_aniso_U_11
_atom_site_aniso_U_22
_atom_site_aniso_U_33
_atom_site_aniso_U_23
_atom_site_aniso_U_13
_atom_site_aniso_U_12
Co2 0.0073(3) 0.0185(3) 0.0116(3) 0.0033(2) 0.0046(2) 0.0021(2)
Si3 0.0224(5) 0.0193(5) 0.0270(5) 0.0066(4) 0.0015(4) -0.0014(4)
N10 0.0178(14) 0.0224(16) 0.0118(12) 0.0037(11) 0.0069(10) 0.0026(12)
O5 0.0125(11) 0.0316(15) 0.0155(11) 0.0066(10) 0.0022(9) -0.0044(10)
C58 0.0095(14) 0.0165(17) 0.0137(14) 0.0010(12) 0.0018(11) 0.0010(12)
N9 0.0099(12) 0.0202(15) 0.0108(12) 0.0024(11) 0.0049(10) 0.0029(11)
C53 0.0100(14) 0.0215(18) 0.0136(14) 0.0013(13) 0.0048(11) 0.0026(13)
N12 0.0117(13) 0.0288(17) 0.0184(13) 0.0054(12) 0.0059(11) 0.0075(12)
C54 0.0119(15) 0.0234(19) 0.0139(14) 0.0034(13) 0.0022(12) 0.0031(13)
C60 0.0192(17) 0.028(2) 0.0160(16) -0.0002(14) 0.0050(13) 0.0038(15)
N11 0.0087(12) 0.0239(16) 0.0155(13) 0.0060(11) 0.0041(10) 0.0055(11)
O6 0.0170(12) 0.0199(13) 0.0203(11) 0.0081(10) 0.0053(9) -0.0014(10)
C57 0.0107(15) 0.0188(18) 0.0154(15) 0.0038(13) 0.0042(12) 0.0021(13)
C59 0.0104(15) 0.0209(18) 0.0137(14) 0.0039(13) 0.0038(11) 0.0038(13)
C61 0.0214(18) 0.024(2) 0.0213(17) -0.0019(14) 0.0027(14) 0.0071(15)
C62 0.0194(17) 0.0205(19) 0.0212(16) 0.0038(14) 0.0022(13) 0.0051(14)
C67 0.0201(18) 0.033(2) 0.0230(17) 0.0038(16) -0.0048(14) -0.0006(16)
C55 0.0093(15) 0.0187(18) 0.0217(16) 0.0030(13) 0.0025(12) 0.0016(13)
C63 0.0223(18) 0.040(2) 0.0187(16) 0.0087(16) 0.0024(14) 0.0151(17)
C69 0.0221(19) 0.037(2) 0.0264(18) 0.0154(17) -0.0065(15) -0.0048(17)
C66 0.0131(16) 0.035(2) 0.0135(15) 0.0034(14) -0.0018(12) -0.0011(15)
C56 0.0115(15) 0.0158(17) 0.0196(15) 0.0034(13) 0.0048(12) 0.0024(13)
C65 0.0160(17) 0.033(2) 0.0229(17) 0.0055(15) 0.0040(13) 0.0091(15)
C70 0.046(3) 0.031(2) 0.047(3) 0.0059(19) 0.007(2) 0.013(2)
C68 0.026(2) 0.064(3) 0.0176(17) -0.0055(18) 0.0033(15) 0.007(2)
C76 0.030(2) 0.027(2) 0.032(2) 0.0108(17) 0.0063(16) -0.0067(17)
C64 0.0217(19) 0.047(3) 0.0244(18) 0.0061(17) -0.0007(15) 0.0213(18)
C78 0.048(3) 0.044(3) 0.032(2) 0.008(2) 0.003(2) -0.004(2)
C75 0.064(3) 0.035(3) 0.033(2) 0.0002(19) 0.004(2) 0.002(2)
C77 0.034(2) 0.049(3) 0.045(3) 0.006(2) 0.015(2) 0.003(2)
C72 0.038(3) 0.043(3) 0.094(4) 0.017(3) -0.005(3) 0.017(2)
C73 0.040(2) 0.029(2) 0.029(2) 0.0027(17) -0.0029(17) -0.0019(18)
C71 0.066(4) 0.034(3) 0.072(4) 0.008(2) -0.002(3) 0.017(3)
C74 0.045(3) 0.051(3) 0.050(3) -0.001(2) -0.006(2) -0.021(2)
Co1 0.0104(2) 0.0278(3) 0.0123(2) 0.00508(18) 0.00525(16) 0.00167(19)
Si1 0.0200(5) 0.0183(5) 0.0318(5) 0.0054(4) 0.0004(4) 0.0013(4)
C32 0.0090(15) 0.028(2) 0.0135(14) 0.0018(13) 0.0020(12) 0.0007(13)
C8 0.0171(17) 0.033(2) 0.0125(15) 0.0025(14) 0.0061(12) 0.0046(15)
C28 0.0148(16) 0.030(2) 0.0139(15) 0.0009(14) 0.0020(12) 0.0046(14)
O2 0.0180(12) 0.0203(13) 0.0191(11) 0.0054(10) 0.0052(9) -0.0007(10)
O3 0.0130(12) 0.0460(17) 0.0184(12) 0.0129(11) 0.0023(9) -0.0020(11)
N6 0.0219(15) 0.0304(18) 0.0143(13) 0.0036(12) 0.0079(11) 0.0036(13)
N1 0.0110(13) 0.0267(17) 0.0125(12) 0.0027(11) 0.0038(10) 0.0027(12)
C11 0.0207(18) 0.046(2) 0.0186(17) 0.0107(16) 0.0023(14) 0.0156(17)
O1 0.0150(12) 0.0479(17) 0.0158(11) 0.0101(11) 0.0015(9) -0.0090(11)
C10 0.0201(18) 0.026(2) 0.0218(17) 0.0059(15) -0.0006(14) 0.0044(15)
N4 0.0196(15) 0.0320(18) 0.0140(13) 0.0063(12) 0.0078(11) 0.0072(13)
C3 0.0130(16) 0.026(2) 0.0179(16) -0.0016(14) 0.0002(12) 0.0004(14)
C40 0.0157(17) 0.043(2) 0.0149(16) 0.0064(15) 0.0011(13) 0.0016(16)
C38 0.0203(18) 0.038(2) 0.0222(17) -0.0007(16) 0.0029(14) 0.0111(17)
N7 0.0141(14) 0.0315(18) 0.0151(13) 0.0075(12) 0.0006(11) 0.0022(12)
C39 0.0223(18) 0.028(2) 0.0222(17) 0.0048(15) 0.0005(14) 0.0053(16)
N3 0.0114(13) 0.0268(17) 0.0150(13) 0.0050(11) 0.0019(10) 0.0043(12)
N8 0.0167(14) 0.0346(18) 0.0156(13) 0.0045(12) 0.0056(11) 0.0044(13)
C31 0.0179(17) 0.027(2) 0.0152(15) 0.0046(14) 0.0050(13) 0.0033(15)
C30 0.0172(17) 0.0201(18) 0.0210(16) -0.0010(14) 0.0054(13) 0.0007(14)
N2 0.0175(14) 0.0297(18) 0.0134(13) 0.0047(12) 0.0058(11) 0.0039(13)
C13 0.0175(17) 0.034(2) 0.0223(17) 0.0047(15) 0.0102(14) 0.0078(15)
C43 0.024(2) 0.050(3) 0.036(2) 0.021(2) -0.0088(17) -0.0059(19)
C24 0.036(2) 0.032(2) 0.060(3) 0.010(2) 0.001(2) 0.019(2)
C36 0.0164(17) 0.037(2) 0.0258(18) 0.0049(16) 0.0018(14) 0.0070(16)
C1 0.0144(16) 0.031(2) 0.0144(15) 0.0051(14) 0.0034(12) 0.0031(14)
C12 0.023(2) 0.048(3) 0.0290(19) 0.0047(18) 0.0008(15) 0.0205(19)
C17 0.0189(18) 0.049(3) 0.0195(17) 0.0041(17) -0.0052(14) -0.0033(17)
C16 0.024(2) 0.107(4) 0.0169(18) -0.005(2) 0.0046(16) 0.004(2)
C20 0.069(4) 0.044(3) 0.037(2) 0.010(2) 0.002(2) -0.005(3)
C18 0.035(2) 0.025(2) 0.036(2) 0.0103(17) 0.0062(18) -0.0031(17)
C33 0.0101(15) 0.031(2) 0.0129(15) 0.0049(14) 0.0015(12) 0.0000(14)
C25 0.043(3) 0.054(4) 0.139(6) 0.020(4) -0.024(3) 0.019(3)
C35 0.024(2) 0.047(3) 0.0252(19) 0.0057(17) -0.0014(15) 0.0162(18)
N5 0.0134(13) 0.0276(17) 0.0118(12) 0.0029(11) 0.0032(10) -0.0004(12)
C27 0.0124(15) 0.031(2) 0.0153(15) 0.0062(14) 0.0049(12) 0.0034(14)
C37 0.0140(16) 0.035(2) 0.0140(15) -0.0014(14) 0.0034(12) 0.0003(15)
C7 0.0119(15) 0.0258(19) 0.0111(14) 0.0050(13) 0.0035(11) 0.0024(13)
C2 0.0122(15) 0.032(2) 0.0142(15) 0.0039(14) 0.0022(12) 0.0021(14)
C5 0.0160(16) 0.0184(18) 0.0164(15) 0.0023(13) 0.0015(12) 0.0033(13)
C4 0.0110(15) 0.0188(18) 0.0173(15) 0.0028(13) 0.0053(12) 0.0030(13)
C14 0.0136(17) 0.046(3) 0.0173(16) 0.0053(16) -0.0008(13) -0.0036(16)
C42 0.025(2) 0.086(4) 0.0146(17) -0.001(2) 0.0016(15) 0.011(2)
C6 0.0107(15) 0.0235(19) 0.0137(15) -0.0011(13) 0.0030(12) 0.0035(13)
C9 0.0208(18) 0.026(2) 0.0217(17) -0.0035(15) -0.0001(14) 0.0053(15)
C41 0.0200(18) 0.044(3) 0.0217(17) 0.0025(17) -0.0033(14) 0.0000(17)
C34 0.0202(18) 0.044(3) 0.0243(18) 0.0107(17) -0.0014(14) 0.0104(17)
C19 0.038(3) 0.048(3) 0.063(3) 0.008(2) 0.026(2) 0.003(2)
C26 0.065(3) 0.034(3) 0.081(4) 0.013(3) 0.001(3) 0.026(3)
C29 0.0156(16) 0.0244(19) 0.0206(16) -0.0005(14) 0.0033(13) 0.0013(14)
C15 0.031(2) 0.048(3) 0.0252(19) 0.0156(18) -0.0085(16) -0.0095(19)
O4 0.0286(14) 0.0241(14) 0.0266(13) 0.0070(11) 0.0014(11) -0.0031(11)
C21 0.031(2) 0.026(2) 0.042(2) -0.0013(18) -0.0072(18) -0.0023(17)
C22 0.079(4) 0.042(3) 0.046(3) -0.007(2) -0.005(3) 0.016(3)
C23 0.050(3) 0.045(3) 0.062(3) 0.003(2) -0.016(3) -0.019(2)
Si2 0.0479(8) 0.0256(7) 0.0726(10) 0.0076(6) -0.0068(7) -0.0022(6)
Cl1 0.0926(13) 0.0866(13) 0.1102(14) -0.0468(11) 0.0515(11) -0.0265(10)
Cl2 0.0644(13) 0.166(2) 0.216(3) -0.058(2) -0.0550(15) 0.0453(14)
Cl3 0.175(3) 0.147(3) 0.253(4) -0.034(2) -0.093(3) 0.079(2)
Cl4 0.743(12) 0.083(2) 0.240(4) 0.044(2) 0.291(6) 0.097(4)
C45 0.079(5) 0.093(6) 0.144(7) -0.042(5) 0.018(5) 0.039(4)
C79 0.051(4) 0.076(4) 0.109(5) -0.035(4) 0.011(3) 0.021(3)
C47 0.057(4) 0.046(3) 0.082(4) -0.009(3) -0.003(3) -0.003(3)
C49 0.047(3) 0.073(4) 0.100(5) -0.010(4) -0.013(3) -0.005(3)
C44 0.062(4) 0.038(3) 0.117(5) -0.009(3) -0.006(4) 0.019(3)
C48 0.088(5) 0.083(5) 0.126(6) -0.033(5) -0.015(5) 0.004(4)
C46 0.077(5) 0.066(5) 0.193(9) -0.014(5) -0.060(5) 0.032(4)
C80 0.177(9) 0.105(6) 0.062(4) 0.022(4) 0.025(5) 0.086(6)

loop_
_atom_type_symbol
_atom_type_description
_atom_type_scat_dispersion_real
_atom_type_scat_dispersion_imag
_atom_type_scat_source
C C 0.0033 0.0016 'International Tables Vol C Tables 4.2.6.8 and 6.1.1.4'
H H 0.0000 0.0000 'International Tables Vol C Tables 4.2.6.8 and 6.1.1.4'
N N 0.0061 0.0033 'International Tables Vol C Tables 4.2.6.8 and 6.1.1.4'
O O 0.0106 0.0060 'International Tables Vol C Tables 4.2.6.8 and 6.1.1.4'
Si Si 0.0817 0.0704 'International Tables Vol C Tables 4.2.6.8 and 6.1.1.4'
Co Co 0.3494 0.9721 'International Tables Vol C Tables 4.2.6.8 and 6.1.1.4'
Cl Cl 0.1484 0.1585 'International Tables Vol C Tables 4.2.6.8 and 6.1.1.4'

loop_
_geom_angle_atom_site_label_1
_geom_angle_atom_site_label_2
_geom_angle_atom_site_label_3
_geom_angle
_geom_angle_site_symmetry_1
_geom_angle_site_symmetry_3
_geom_angle_publ_flag
O5 Co2 O5 180.0 . 2_656 ?
O5 Co2 N12 90.01(10) . 2_656 ?
O5 Co2 N12 89.99(10) 2_656 2_656 ?
O5 Co2 N12 89.99(10) . . ?
O5 Co2 N12 90.01(10) 2_656 . ?
N12 Co2 N12 180.00(13) 2_656 . ?
O5 Co2 N10 87.65(10) . . ?
O5 Co2 N10 92.35(10) 2_656 . ?
N12 Co2 N10 93.80(10) 2_656 . ?
N12 Co2 N10 86.20(10) . . ?
O5 Co2 N10 92.35(10) . 2_656 ?
O5 Co2 N10 87.65(10) 2_656 2_656 ?
N12 Co2 N10 86.20(10) 2_656 2_656 ?
N12 Co2 N10 93.80(10) . 2_656 ?
N10 Co2 N10 179.998(1) . 2_656 ?
O6 Si3 C70 109.32(17) . . ?
O6 Si3 C76 102.39(15) . . ?
C70 Si3 C76 113.99(19) . . ?
O6 Si3 C73 110.35(15) . . ?
C70 Si3 C73 110.9(2) . . ?
C76 Si3 C73 109.59(18) . . ?
C62 N10 N9 105.4(2) . . ?
C62 N10 Co2 133.6(2) . . ?
N9 N10 Co2 120.9(2) . . ?
C53 O5 Co2 138.8(2) . . ?
C57 C58 C53 121.6(3) . . ?
C57 C58 C59 114.0(3) . . ?
C53 C58 C59 124.5(3) . . ?
N10 N9 C60 111.3(3) . . ?
N10 N9 C59 122.6(2) . . ?
C60 N9 C59 126.0(3) . . ?
O5 C53 C58 123.4(3) . . ?
O5 C53 C54 120.0(3) . . ?
C58 C53 C54 116.7(3) . . ?
C65 N12 N11 105.4(3) . . ?
C65 N12 Co2 131.5(2) . . ?
N11 N12 Co2 120.9(2) . . ?
C55 C54 C53 119.5(3) . . ?
C55 C54 C66 120.2(3) . . ?
C53 C54 C66 120.3(3) . . ?
N9 C60 C61 107.1(3) . . ?
N12 N11 C63 111.1(3) . . ?
N12 N11 C59 122.3(2) . . ?
C63 N11 C59 126.6(3) . . ?
C56 O6 Si3 132.3(2) . . ?
C56 C57 C58 120.7(3) . . ?
N11 C59 N9 109.8(2) . . ?
N11 C59 C58 115.3(3) . . ?
N9 C59 C58 114.4(3) . . ?
C60 C61 C62 105.2(3) . . ?
N10 C62 C61 110.9(3) . . ?
C56 C55 C54 122.5(3) . . ?
N11 C63 C64 107.5(3) . . ?
C67 C66 C68 107.0(3) . . ?
C67 C66 C54 112.4(3) . . ?
C68 C66 C54 109.7(3) . . ?
C67 C66 C69 107.8(3) . . ?
C68 C66 C69 109.6(3) . . ?
C54 C66 C69 110.3(3) . . ?
C55 C56 C57 119.1(3) . . ?
C55 C56 O6 121.8(3) . . ?
C57 C56 O6 118.9(3) . . ?
N12 C65 C64 110.9(3) . . ?
C72 C70 C71 111.4(4) . . ?
C72 C70 Si3 116.9(3) . . ?
C71 C70 Si3 111.2(3) . . ?
C77 C76 C78 109.7(4) . . ?
C77 C76 Si3 112.0(3) . . ?
C78 C76 Si3 114.7(3) . . ?
C63 C64 C65 105.1(3) . . ?
C75 C73 C74 109.2(4) . . ?
C75 C73 Si3 115.0(3) . . ?
C74 C73 Si3 113.8(3) . . ?
O3 Co1 O1 178.14(11) . . ?
O3 Co1 N8 92.04(10) . . ?
O1 Co1 N8 89.49(11) . . ?
O3 Co1 N4 88.29(10) . . ?
O1 Co1 N4 90.20(11) . . ?
N8 Co1 N4 178.86(10) . . ?
O3 Co1 N2 94.41(10) . . ?
O1 Co1 N2 86.56(10) . . ?
N8 Co1 N2 93.26(11) . . ?
N4 Co1 N2 85.62(11) . . ?
O3 Co1 N6 85.63(11) . . ?
O1 Co1 N6 93.43(11) . . ?
N8 Co1 N6 85.66(11) . . ?
N4 Co1 N6 95.46(11) . . ?
N2 Co1 N6 178.91(11) . . ?
O2 Si1 C24 109.69(17) . . ?
O2 Si1 C18 102.44(16) . . ?
C24 Si1 C18 113.6(2) . . ?
O2 Si1 C21 110.55(16) . . ?
C24 Si1 C21 109.8(2) . . ?
C18 Si1 C21 110.53(19) . . ?
C31 C32 C27 121.6(3) . . ?
C31 C32 C33 115.1(3) . . ?
C27 C32 C33 123.3(3) . . ?
N1 C8 C9 107.6(3) . . ?
C29 C28 C27 119.6(3) . . ?
C29 C28 C40 120.1(3) . . ?
C27 C28 C40 120.2(3) . . ?
C4 O2 Si1 132.4(2) . . ?
C27 O3 Co1 137.0(2) . . ?
C39 N6 N5 105.6(3) . . ?
C39 N6 Co1 133.1(2) . . ?
N5 N6 Co1 119.5(2) . . ?
N2 N1 C8 111.5(3) . . ?
N2 N1 C7 122.7(3) . . ?
C8 N1 C7 125.9(3) . . ?
N3 C11 C12 107.1(3) . . ?
C1 O1 Co1 139.2(2) . . ?
N2 C10 C9 111.3(3) . . ?
C13 N4 N3 105.0(3) . . ?
C13 N4 Co1 131.6(2) . . ?
N3 N4 Co1 120.2(2) . . ?
C2 C3 C4 122.3(3) . . ?
C41 C40 C42 107.3(3) . . ?
C41 C40 C43 107.3(3) . . ?
C42 C40 C43 110.0(3) . . ?
C41 C40 C28 111.8(3) . . ?
C42 C40 C28 109.2(3) . . ?
C43 C40 C28 111.2(3) . . ?
C37 C38 C39 105.0(3) . . ?
C34 N7 N8 110.8(3) . . ?
C34 N7 C33 127.2(3) . . ?
N8 N7 C33 120.8(3) . . ?
N6 C39 C38 111.2(3) . . ?
C11 N3 N4 111.7(3) . . ?
C11 N3 C7 126.4(3) . . ?
N4 N3 C7 121.8(3) . . ?
C36 N8 N7 105.6(3) . . ?
C36 N8 Co1 132.6(2) . . ?
N7 N8 Co1 120.3(2) . . ?
C30 C31 C32 120.4(3) . . ?
C31 C30 C29 119.5(3) . . ?
C31 C30 O4 119.1(3) . . ?
C29 C30 O4 121.4(3) . . ?
C10 N2 N1 105.0(3) . . ?
C10 N2 Co1 133.1(2) . . ?
N1 N2 Co1 121.0(2) . . ?
N4 C13 C12 111.3(3) . . ?
C26 C24 C25 110.6(4) . . ?
C26 C24 Si1 112.2(3) . . ?
C25 C24 Si1 114.7(3) . . ?
N8 C36 C35 111.1(3) . . ?
O1 C1 C2 121.0(3) . . ?
O1 C1 C6 123.0(3) . . ?
C2 C1 C6 116.0(3) . . ?
C11 C12 C13 104.8(3) . . ?
C19 C18 C20 109.9(4) . . ?
C19 C18 Si1 110.8(3) . . ?
C20 C18 Si1 114.4(3) . . ?
N5 C33 N7 110.7(3) . . ?
N5 C33 C32 115.6(3) . . ?
N7 C33 C32 113.7(3) . . ?
C34 C35 C36 105.0(3) . . ?
N6 N5 C37 110.4(3) . . ?
N6 N5 C33 123.4(3) . . ?
C37 N5 C33 126.2(3) . . ?
O3 C27 C32 123.0(3) . . ?
O3 C27 C28 120.8(3) . . ?
C32 C27 C28 116.3(3) . . ?
C38 C37 N5 107.8(3) . . ?
N1 C7 N3 110.4(2) . . ?
N1 C7 C6 114.9(3) . . ?
N3 C7 C6 114.7(3) . . ?
C3 C2 C1 120.0(3) . . ?
C3 C2 C14 120.5(3) . . ?
C1 C2 C14 119.5(3) . . ?
C4 C5 C6 120.9(3) . . ?
C5 C4 O2 119.4(3) . . ?
C5 C4 C3 119.0(3) . . ?
O2 C4 C3 121.4(3) . . ?
C17 C14 C2 112.4(3) . . ?
C17 C14 C15 107.8(3) . . ?
C2 C14 C15 111.1(3) . . ?
C17 C14 C16 106.1(3) . . ?
C2 C14 C16 109.6(3) . . ?
C15 C14 C16 109.7(3) . . ?
C5 C6 C1 121.8(3) . . ?
C5 C6 C7 115.0(3) . . ?
C1 C6 C7 123.2(3) . . ?
C8 C9 C10 104.7(3) . . ?
N7 C34 C35 107.4(3) . . ?
C30 C29 C28 122.3(3) . . ?
C30 O4 Si2 122.7(2) . . ?
C22 C21 C23 109.6(4) . . ?
C22 C21 Si1 114.2(3) . . ?
C23 C21 Si1 113.6(3) . . ?
O4 Si2 C50' 111.4(4) . . ?
O4 Si2 C44 111.1(2) . . ?
C50' Si2 C44 112.8(5) . . ?
O4 Si2 C47 109.3(2) . . ?
C50' Si2 C47 103.9(5) . . ?
C44 Si2 C47 108.1(3) . . ?
O4 Si2 C50 97.7(6) . . ?
C50' Si2 C50 19.4(6) . . ?
C44 Si2 C50 107.8(5) . . ?
C47 Si2 C50 122.5(6) . . ?
Cl2 C79 Cl1 116.6(3) . . ?
C48 C47 C49 114.5(5) . . ?
C48 C47 Si2 115.3(5) . . ?
C49 C47 Si2 111.4(4) . . ?
C46 C44 C45 110.5(6) . . ?
C46 C44 Si2 114.3(5) . . ?
C45 C44 Si2 115.0(4) . . ?
Cl3 C80 Cl4 104.0(5) . . ?
C51 C50 C52 110.1(12) . . ?
C51 C50 Si2 120.8(12) . . ?
C52 C50 Si2 110.0(9) . . ?
C52' C50' C51' 114.3(14) . . ?
C52' C50' Si2 110.0(12) . . ?
C51' C50' Si2 110.3(10) . . ?

loop_
_geom_bond_atom_site_label_1
_geom_bond_atom_site_label_2
_geom_bond_distance
_geom_bond_site_symmetry_2
_geom_bond_publ_flag
Co2 O5 2.020(2) . ?
Co2 O5 2.020(2) 2_656 ?
Co2 N12 2.121(3) 2_656 ?
Co2 N12 2.121(3) . ?
Co2 N10 2.137(3) . ?
Co2 N10 2.137(3) 2_656 ?
Si3 O6 1.664(2) . ?
Si3 C70 1.875(4) . ?
Si3 C76 1.882(4) . ?
Si3 C73 1.895(4) . ?
N10 C62 1.330(4) . ?
N10 N9 1.355(3) . ?
O5 C53 1.301(4) . ?
C58 C57 1.397(4) . ?
C58 C53 1.430(4) . ?
C58 C59 1.516(4) . ?
N9 C60 1.355(4) . ?
N9 C59 1.475(4) . ?
C53 C54 1.441(4) . ?
N12 C65 1.333(4) . ?
N12 N11 1.346(3) . ?
C54 C55 1.400(4) . ?
C54 C66 1.549(4) . ?
C60 C61 1.367(5) . ?
N11 C63 1.349(4) . ?
N11 C59 1.466(4) . ?
O6 C56 1.394(4) . ?
C57 C56 1.387(4) . ?
C61 C62 1.402(5) . ?
C67 C66 1.534(5) . ?
C55 C56 1.382(4) . ?
C63 C64 1.363(5) . ?
C69 C66 1.551(5) . ?
C66 C68 1.539(5) . ?
C65 C64 1.390(5) . ?
C70 C72 1.511(7) . ?
C70 C71 1.533(6) . ?
C76 C77 1.533(6) . ?
C76 C78 1.536(6) . ?
C75 C73 1.521(6) . ?
C73 C74 1.548(6) . ?
Co1 O3 2.010(2) . ?
Co1 O1 2.011(2) . ?
Co1 N8 2.126(3) . ?
Co1 N4 2.130(3) . ?
Co1 N2 2.141(3) . ?
Co1 N6 2.144(3) . ?
Si1 O2 1.663(3) . ?
Si1 C24 1.875(4) . ?
Si1 C18 1.884(4) . ?
Si1 C21 1.892(4) . ?
C32 C31 1.395(4) . ?
C32 C27 1.425(4) . ?
C32 C33 1.520(4) . ?
C8 N1 1.354(4) . ?
C8 C9 1.366(5) . ?
C28 C29 1.386(5) . ?
C28 C27 1.434(5) . ?
C28 C40 1.550(4) . ?
O2 C4 1.391(4) . ?
O3 C27 1.310(4) . ?
N6 C39 1.331(5) . ?
N6 N5 1.351(4) . ?
N1 N2 1.346(4) . ?
N1 C7 1.463(4) . ?
C11 N3 1.348(4) . ?
C11 C12 1.377(5) . ?
O1 C1 1.299(4) . ?
C10 N2 1.341(5) . ?
C10 C9 1.396(5) . ?
N4 C13 1.332(4) . ?
N4 N3 1.355(3) . ?
C3 C2 1.388(4) . ?
C3 C4 1.399(4) . ?
C40 C41 1.523(5) . ?
C40 C42 1.537(5) . ?
C40 C43 1.544(6) . ?
C38 C37 1.360(5) . ?
C38 C39 1.394(5) . ?
N7 C34 1.353(4) . ?
N7 N8 1.361(4) . ?
N7 C33 1.461(4) . ?
N3 C7 1.464(4) . ?
N8 C36 1.329(4) . ?
C31 C30 1.367(5) . ?
C30 C29 1.378(5) . ?
C30 O4 1.397(4) . ?
C13 C12 1.399(5) . ?
C24 C26 1.526(6) . ?
C24 C25 1.542(7) . ?
C36 C35 1.396(5) . ?
C1 C2 1.438(5) . ?
C1 C6 1.439(4) . ?
C17 C14 1.532(5) . ?
C16 C14 1.555(5) . ?
C20 C18 1.542(6) . ?
C18 C19 1.539(6) . ?
C33 N5 1.455(4) . ?
C35 C34 1.375(5) . ?
N5 C37 1.360(4) . ?
C7 C6 1.517(4) . ?
C2 C14 1.539(4) . ?
C5 C4 1.371(4) . ?
C5 C6 1.392(4) . ?
C14 C15 1.546(6) . ?
C51 C50 1.444(19) . ?
C51' C50' 1.529(9) . ?
O4 Si2 1.668(3) . ?
C21 C22 1.516(6) . ?
C21 C23 1.542(6) . ?
C52' C50' 1.516(10) . ?
C52 C50 1.544(9) . ?
Si2 C50' 1.863(8) . ?
Si2 C44 1.885(6) . ?
Si2 C47 1.935(6) . ?
Si2 C50 1.936(9) . ?
Cl1 C79 1.724(6) . ?
Cl2 C79 1.628(6) . ?
Cl3 C80 1.638(7) . ?
Cl4 C80 1.797(7) . ?
C45 C44 1.543(10) . ?
C47 C48 1.457(8) . ?
C47 C49 1.538(8) . ?
C44 C46 1.538(8) . ?

loop_
_geom_torsion_atom_site_label_1
_geom_torsion_atom_site_label_2
_geom_torsion_atom_site_label_3
_geom_torsion_atom_site_label_4
_geom_torsion
_geom_torsion_site_symmetry_1
_geom_torsion_site_symmetry_2
_geom_torsion_site_symmetry_3
_geom_torsion_site_symmetry_4
_geom_torsion_publ_flag
O5 Co2 N10 C62 -120.6(3) . . . . ?
O5 Co2 N10 C62 59.4(3) 2_656 . . . ?
N12 Co2 N10 C62 -30.8(3) 2_656 . . . ?
N12 Co2 N10 C62 149.2(3) . . . . ?
O5 Co2 N10 N9 55.5(2) . . . . ?
O5 Co2 N10 N9 -124.5(2) 2_656 . . . ?
N12 Co2 N10 N9 145.4(2) 2_656 . . . ?
N12 Co2 N10 N9 -34.6(2) . . . . ?
N12 Co2 O5 C53 -146.0(3) 2_656 . . . ?
N12 Co2 O5 C53 34.0(3) . . . . ?
N10 Co2 O5 C53 -52.2(3) . . . . ?
N10 Co2 O5 C53 127.8(3) 2_656 . . . ?
C62 N10 N9 C60 0.0(3) . . . . ?
Co2 N10 N9 C60 -177.1(2) . . . . ?
C62 N10 N9 C59 178.5(3) . . . . ?
Co2 N10 N9 C59 1.3(4) . . . . ?
Co2 O5 C53 C58 8.1(5) . . . . ?
Co2 O5 C53 C54 -172.6(2) . . . . ?
C57 C58 C53 O5 -179.0(3) . . . . ?
C59 C58 C53 O5 1.8(5) . . . . ?
C57 C58 C53 C54 1.7(5) . . . . ?
C59 C58 C53 C54 -177.4(3) . . . . ?
O5 Co2 N12 C65 137.3(3) . . . . ?
O5 Co2 N12 C65 -42.7(3) 2_656 . . . ?
N10 Co2 N12 C65 -135.1(3) . . . . ?
N10 Co2 N12 C65 44.9(3) 2_656 . . . ?
O5 Co2 N12 N11 -61.9(2) . . . . ?
O5 Co2 N12 N11 118.1(2) 2_656 . . . ?
N10 Co2 N12 N11 25.7(2) . . . . ?
N10 Co2 N12 N11 -154.3(2) 2_656 . . . ?
O5 C53 C54 C55 179.8(3) . . . . ?
C58 C53 C54 C55 -0.9(5) . . . . ?
O5 C53 C54 C66 0.2(5) . . . . ?
C58 C53 C54 C66 179.4(3) . . . . ?
N10 N9 C60 C61 0.4(4) . . . . ?
C59 N9 C60 C61 -178.0(3) . . . . ?
C65 N12 N11 C63 0.4(4) . . . . ?
Co2 N12 N11 C63 -164.8(2) . . . . ?
C65 N12 N11 C59 -177.7(3) . . . . ?
Co2 N12 N11 C59 17.1(4) . . . . ?
C70 Si3 O6 C56 55.8(3) . . . . ?
C76 Si3 O6 C56 177.0(3) . . . . ?
C73 Si3 O6 C56 -66.4(3) . . . . ?
C53 C58 C57 C56 -0.7(5) . . . . ?
C59 C58 C57 C56 178.6(3) . . . . ?
N12 N11 C59 N9 -63.8(4) . . . . ?
C63 N11 C59 N9 118.5(3) . . . . ?
N12 N11 C59 C58 67.1(4) . . . . ?
C63 N11 C59 C58 -110.6(4) . . . . ?
N10 N9 C59 N11 52.4(4) . . . . ?
C60 N9 C59 N11 -129.4(3) . . . . ?
N10 N9 C59 C58 -79.1(3) . . . . ?
C60 N9 C59 C58 99.1(3) . . . . ?
C57 C58 C59 N11 112.0(3) . . . . ?
C53 C58 C59 N11 -68.8(4) . . . . ?
C57 C58 C59 N9 -119.3(3) . . . . ?
C53 C58 C59 N9 59.9(4) . . . . ?
N9 C60 C61 C62 -0.6(4) . . . . ?
N9 N10 C62 C61 -0.4(4) . . . . ?
Co2 N10 C62 C61 176.2(2) . . . . ?
C60 C61 C62 N10 0.6(4) . . . . ?
C53 C54 C55 C56 -1.0(5) . . . . ?
C66 C54 C55 C56 178.6(3) . . . . ?
N12 N11 C63 C64 -0.6(4) . . . . ?
C59 N11 C63 C64 177.3(3) . . . . ?
C55 C54 C66 C67 0.0(5) . . . . ?
C53 C54 C66 C67 179.7(3) . . . . ?
C55 C54 C66 C68 -118.8(4) . . . . ?
C53 C54 C66 C68 60.8(4) . . . . ?
C55 C54 C66 C69 120.4(3) . . . . ?
C53 C54 C66 C69 -60.0(4) . . . . ?
C54 C55 C56 C57 2.1(5) . . . . ?
C54 C55 C56 O6 176.3(3) . . . . ?
C58 C57 C56 C55 -1.3(5) . . . . ?
C58 C57 C56 O6 -175.7(3) . . . . ?
Si3 O6 C56 C55 63.9(4) . . . . ?
Si3 O6 C56 C57 -121.8(3) . . . . ?
N11 N12 C65 C64 0.0(4) . . . . ?
Co2 N12 C65 C64 163.0(3) . . . . ?
O6 Si3 C70 C72 37.9(4) . . . . ?
C76 Si3 C70 C72 -76.0(4) . . . . ?
C73 Si3 C70 C72 159.8(3) . . . . ?
O6 Si3 C70 C71 167.3(3) . . . . ?
C76 Si3 C70 C71 53.5(4) . . . . ?
C73 Si3 C70 C71 -70.8(4) . . . . ?
O6 Si3 C76 C77 58.6(3) . . . . ?
C70 Si3 C76 C77 176.5(3) . . . . ?
C73 Si3 C76 C77 -58.5(3) . . . . ?
O6 Si3 C76 C78 -67.2(3) . . . . ?
C70 Si3 C76 C78 50.7(4) . . . . ?
C73 Si3 C76 C78 175.6(3) . . . . ?
N11 C63 C64 C65 0.6(4) . . . . ?
N12 C65 C64 C63 -0.3(5) . . . . ?
O6 Si3 C73 C75 87.8(3) . . . . ?
C70 Si3 C73 C75 -33.5(4) . . . . ?
C76 Si3 C73 C75 -160.2(3) . . . . ?
O6 Si3 C73 C74 -145.3(3) . . . . ?
C70 Si3 C73 C74 93.5(4) . . . . ?
C76 Si3 C73 C74 -33.2(4) . . . . ?
C24 Si1 O2 C4 -56.4(3) . . . . ?
C18 Si1 O2 C4 -177.3(3) . . . . ?
C21 Si1 O2 C4 64.9(3) . . . . ?
N8 Co1 O3 C27 18.2(4) . . . . ?
N4 Co1 O3 C27 -162.9(4) . . . . ?
N2 Co1 O3 C27 111.6(4) . . . . ?
N6 Co1 O3 C27 -67.3(4) . . . . ?
O3 Co1 N6 C39 -110.4(3) . . . . ?
O1 Co1 N6 C39 68.0(3) . . . . ?
N8 Co1 N6 C39 157.2(3) . . . . ?
N4 Co1 N6 C39 -22.5(3) . . . . ?
O3 Co1 N6 N5 51.8(2) . . . . ?
O1 Co1 N6 N5 -129.8(2) . . . . ?
N8 Co1 N6 N5 -40.6(2) . . . . ?
N4 Co1 N6 N5 139.6(2) . . . . ?
C9 C8 N1 N2 -0.2(4) . . . . ?
C9 C8 N1 C7 178.9(3) . . . . ?
N8 Co1 O1 C1 152.7(4) . . . . ?
N4 Co1 O1 C1 -26.2(4) . . . . ?
N2 Co1 O1 C1 59.4(4) . . . . ?
N6 Co1 O1 C1 -121.6(4) . . . . ?
O3 Co1 N4 C13 38.3(3) . . . . ?
O1 Co1 N4 C13 -140.6(3) . . . . ?
N2 Co1 N4 C13 132.8(3) . . . . ?
N6 Co1 N4 C13 -47.2(3) . . . . ?
O3 Co1 N4 N3 -118.4(2) . . . . ?
O1 Co1 N4 N3 62.7(2) . . . . ?
N2 Co1 N4 N3 -23.8(2) . . . . ?
N6 Co1 N4 N3 156.2(2) . . . . ?
C29 C28 C40 C41 4.3(5) . . . . ?
C27 C28 C40 C41 -179.4(3) . . . . ?
C29 C28 C40 C42 -114.2(4) . . . . ?
C27 C28 C40 C42 62.1(5) . . . . ?
C29 C28 C40 C43 124.3(4) . . . . ?
C27 C28 C40 C43 -59.5(4) . . . . ?
N5 N6 C39 C38 -0.5(4) . . . . ?
Co1 N6 C39 C38 163.5(3) . . . . ?
C37 C38 C39 N6 -0.1(4) . . . . ?
C12 C11 N3 N4 0.6(4) . . . . ?
C12 C11 N3 C7 -175.9(3) . . . . ?
C13 N4 N3 C11 -0.1(4) . . . . ?
Co1 N4 N3 C11 162.0(2) . . . . ?
C13 N4 N3 C7 176.6(3) . . . . ?
Co1 N4 N3 C7 -21.2(4) . . . . ?
C34 N7 N8 C36 -1.8(4) . . . . ?
C33 N7 N8 C36 -170.2(3) . . . . ?
C34 N7 N8 Co1 -169.4(2) . . . . ?
C33 N7 N8 Co1 22.1(4) . . . . ?
O3 Co1 N8 C36 134.8(3) . . . . ?
O1 Co1 N8 C36 -46.2(3) . . . . ?
N2 Co1 N8 C36 40.3(3) . . . . ?
N6 Co1 N8 C36 -139.7(3) . . . . ?
O3 Co1 N8 N7 -61.5(2) . . . . ?
O1 Co1 N8 N7 117.5(2) . . . . ?
N2 Co1 N8 N7 -156.0(2) . . . . ?
N6 Co1 N8 N7 24.0(2) . . . . ?
C27 C32 C31 C30 -1.4(5) . . . . ?
C33 C32 C31 C30 -178.5(3) . . . . ?
C32 C31 C30 C29 -3.4(5) . . . . ?
C32 C31 C30 O4 177.0(3) . . . . ?
C9 C10 N2 N1 -0.4(4) . . . . ?
C9 C10 N2 Co1 -168.8(2) . . . . ?
C8 N1 N2 C10 0.4(4) . . . . ?
C7 N1 N2 C10 -178.7(3) . . . . ?
C8 N1 N2 Co1 170.4(2) . . . . ?
C7 N1 N2 Co1 -8.6(4) . . . . ?
O3 Co1 N2 C10 -66.6(3) . . . . ?
O1 Co1 N2 C10 115.0(3) . . . . ?
N8 Co1 N2 C10 25.7(3) . . . . ?
N4 Co1 N2 C10 -154.5(3) . . . . ?
O3 Co1 N2 N1 126.6(2) . . . . ?
O1 Co1 N2 N1 -51.8(2) . . . . ?
N8 Co1 N2 N1 -141.1(2) . . . . ?
N4 Co1 N2 N1 38.6(2) . . . . ?
N3 N4 C13 C12 -0.5(4) . . . . ?
Co1 N4 C13 C12 -159.7(3) . . . . ?
O2 Si1 C24 C26 -169.4(3) . . . . ?
C18 Si1 C24 C26 -55.4(4) . . . . ?
C21 Si1 C24 C26 68.9(4) . . . . ?
O2 Si1 C24 C25 -42.0(4) . . . . ?
C18 Si1 C24 C25 71.9(4) . . . . ?
C21 Si1 C24 C25 -163.7(4) . . . . ?
N7 N8 C36 C35 1.9(4) . . . . ?
Co1 N8 C36 C35 167.4(3) . . . . ?
Co1 O1 C1 C2 163.6(3) . . . . ?
Co1 O1 C1 C6 -17.0(6) . . . . ?
N3 C11 C12 C13 -0.8(4) . . . . ?
N4 C13 C12 C11 0.8(5) . . . . ?
O2 Si1 C18 C19 -58.2(3) . . . . ?
C24 Si1 C18 C19 -176.4(3) . . . . ?
C21 Si1 C18 C19 59.6(3) . . . . ?
O2 Si1 C18 C20 66.7(3) . . . . ?
C24 Si1 C18 C20 -51.6(4) . . . . ?
C21 Si1 C18 C20 -175.5(3) . . . . ?
C34 N7 C33 N5 127.0(4) . . . . ?
N8 N7 C33 N5 -66.6(4) . . . . ?
C34 N7 C33 C32 -100.8(4) . . . . ?
N8 N7 C33 C32 65.5(4) . . . . ?
C31 C32 C33 N5 -129.1(3) . . . . ?
C27 C32 C33 N5 53.9(4) . . . . ?
C31 C32 C33 N7 101.2(3) . . . . ?
C27 C32 C33 N7 -75.9(4) . . . . ?
N8 C36 C35 C34 -1.3(5) . . . . ?
C39 N6 N5 C37 0.9(4) . . . . ?
Co1 N6 N5 C37 -165.7(2) . . . . ?
C39 N6 N5 C33 178.3(3) . . . . ?
Co1 N6 N5 C33 11.7(4) . . . . ?
N7 C33 N5 N6 46.4(4) . . . . ?
C32 C33 N5 N6 -84.8(4) . . . . ?
N7 C33 N5 C37 -136.6(3) . . . . ?
C32 C33 N5 C37 92.3(4) . . . . ?
Co1 O3 C27 C32 24.7(6) . . . . ?
Co1 O3 C27 C28 -156.2(3) . . . . ?
C31 C32 C27 O3 -176.1(3) . . . . ?
C33 C32 C27 O3 0.7(5) . . . . ?
C31 C32 C27 C28 4.7(5) . . . . ?
C33 C32 C27 C28 -178.4(3) . . . . ?
C29 C28 C27 O3 177.5(3) . . . . ?
C40 C28 C27 O3 1.2(5) . . . . ?
C29 C28 C27 C32 -3.4(5) . . . . ?
C40 C28 C27 C32 -179.6(3) . . . . ?
C39 C38 C37 N5 0.6(4) . . . . ?
N6 N5 C37 C38 -0.9(4) . . . . ?
C33 N5 C37 C38 -178.3(3) . . . . ?
N2 N1 C7 N3 -47.9(4) . . . . ?
C8 N1 C7 N3 133.2(3) . . . . ?
N2 N1 C7 C6 83.8(3) . . . . ?
C8 N1 C7 C6 -95.2(4) . . . . ?
C11 N3 C7 N1 -117.8(4) . . . . ?
N4 N3 C7 N1 66.0(4) . . . . ?
C11 N3 C7 C6 110.5(4) . . . . ?
N4 N3 C7 C6 -65.7(4) . . . . ?
C4 C3 C2 C1 0.8(5) . . . . ?
C4 C3 C2 C14 -178.6(3) . . . . ?
O1 C1 C2 C3 179.7(3) . . . . ?
C6 C1 C2 C3 0.3(5) . . . . ?
O1 C1 C2 C14 -0.9(5) . . . . ?
C6 C1 C2 C14 179.7(3) . . . . ?
C6 C5 C4 O2 175.0(3) . . . . ?
C6 C5 C4 C3 0.3(5) . . . . ?
Si1 O2 C4 C5 119.8(3) . . . . ?
Si1 O2 C4 C3 -65.7(4) . . . . ?
C2 C3 C4 C5 -1.2(5) . . . . ?
C2 C3 C4 O2 -175.7(3) . . . . ?
C3 C2 C14 C17 1.6(5) . . . . ?
C1 C2 C14 C17 -177.8(3) . . . . ?
C3 C2 C14 C15 -119.3(4) . . . . ?
C1 C2 C14 C15 61.3(4) . . . . ?
C3 C2 C14 C16 119.3(4) . . . . ?
C1 C2 C14 C16 -60.1(5) . . . . ?
C4 C5 C6 C1 0.9(5) . . . . ?
C4 C5 C6 C7 -178.9(3) . . . . ?
O1 C1 C6 C5 179.5(3) . . . . ?
C2 C1 C6 C5 -1.1(5) . . . . ?
O1 C1 C6 C7 -0.8(5) . . . . ?
C2 C1 C6 C7 178.6(3) . . . . ?
N1 C7 C6 C5 122.1(3) . . . . ?
N3 C7 C6 C5 -108.3(3) . . . . ?
N1 C7 C6 C1 -57.6(4) . . . . ?
N3 C7 C6 C1 71.9(4) . . . . ?
N1 C8 C9 C10 -0.1(4) . . . . ?
N2 C10 C9 C8 0.3(4) . . . . ?
N8 N7 C34 C35 1.0(4) . . . . ?
C33 N7 C34 C35 168.5(3) . . . . ?
C36 C35 C34 N7 0.2(4) . . . . ?
C31 C30 C29 C28 4.8(5) . . . . ?
O4 C30 C29 C28 -175.7(3) . . . . ?
C27 C28 C29 C30 -1.3(5) . . . . ?
C40 C28 C29 C30 175.0(3) . . . . ?
C31 C30 O4 Si2 -113.3(3) . . . . ?
C29 C30 O4 Si2 67.2(4) . . . . ?
O2 Si1 C21 C22 -86.3(3) . . . . ?
C24 Si1 C21 C22 34.9(4) . . . . ?
C18 Si1 C21 C22 161.0(3) . . . . ?
O2 Si1 C21 C23 147.0(3) . . . . ?
C24 Si1 C21 C23 -91.8(4) . . . . ?
C18 Si1 C21 C23 34.3(4) . . . . ?
C30 O4 Si2 C50' 171.6(6) . . . . ?
C30 O4 Si2 C44 45.0(4) . . . . ?
C30 O4 Si2 C47 -74.1(3) . . . . ?
C30 O4 Si2 C50 157.5(5) . . . . ?
O4 Si2 C47 C48 179.0(5) . . . . ?
C50' Si2 C47 C48 -62.0(7) . . . . ?
C44 Si2 C47 C48 58.0(6) . . . . ?
C50 Si2 C47 C48 -68.0(8) . . . . ?
O4 Si2 C47 C49 -48.3(5) . . . . ?
C50' Si2 C47 C49 70.7(6) . . . . ?
C44 Si2 C47 C49 -169.3(4) . . . . ?
C50 Si2 C47 C49 64.7(7) . . . . ?
O4 Si2 C44 C46 55.6(5) . . . . ?
C50' Si2 C44 C46 -70.3(7) . . . . ?
C47 Si2 C44 C46 175.4(5) . . . . ?
C50 Si2 C44 C46 -50.3(8) . . . . ?
O4 Si2 C44 C45 -73.9(5) . . . . ?
C50' Si2 C44 C45 160.3(6) . . . . ?
C47 Si2 C44 C45 46.0(5) . . . . ?
C50 Si2 C44 C45 -179.8(8) . . . . ?
O4 Si2 C50 C51 -167.3(13) . . . . ?
C50' Si2 C50 C51 56(2) . . . . ?
C44 Si2 C50 C51 -52.1(15) . . . . ?
C47 Si2 C50 C51 74.0(14) . . . . ?
O4 Si2 C50 C52 62.7(13) . . . . ?
C50' Si2 C50 C52 -74(2) . . . . ?
C44 Si2 C50 C52 177.9(11) . . . . ?
C47 Si2 C50 C52 -55.9(15) . . . . ?
O4 Si2 C50' C52' -28.2(15) . . . . ?
C44 Si2 C50' C52' 97.6(13) . . . . ?
C47 Si2 C50' C52' -145.7(13) . . . . ?
C50 Si2 C50' C52' 18.7(18) . . . . ?
O4 Si2 C50' C51' -155.1(11) . . . . ?
C44 Si2 C50' C51' -29.4(13) . . . . ?
C47 Si2 C50' C51' 87.3(12) . . . . ?
C50 Si2 C50' C51' -108(3) . . . . ?
